data_4330363
loop_
_publ_author_name
'Aurel T\(ab\(acaru'
'Claudio Pettinari'
'Fabio Marchetti'
'Corrado di Nicola'
'Konstantin V. Domasevitch'
'Simona Galli'
'Norberto Masciocchi'
'Stefania Scuri'
'Iolanda Grappasonni'
'Mario Cocchioni'

_publ_contact_author_address
;
      Dipartimento di Scienza e Alta Tecnologia,
      Universita' dell'Insubria,
      Via Valleggio 11, 22100 Como, Italy
;
_publ_contact_author_email simona.galli@uninsubria.it
_publ_contact_author_fax +39-031-2386630
_publ_contact_author_name 'Simona Galli'
_publ_contact_author_phone +39-031-2386627
_publ_section_title
;
 Antibacterial Action of 4,4'-Bipyrazolyl-Based Silver(I) Coordination
 Polymers Embedded in PE Disks
;
_journal_name_full 'Inorganic Chemistry'
_journal_page_first 9775
_journal_page_last 9788
_journal_paper_doi 10.1021/ic3011635
_journal_volume 51
_journal_year 2012
_chemical_formula_moiety 'C6 H6 Ag1 F6 N4 P1'
_chemical_formula_structural 'Ag1 (C6 H6 N4) (P1 F6)'
_chemical_formula_sum 'C6 H6 Ag F6 N4 P'
_chemical_formula_weight 387.0
_chemical_name_systematic
;
catena-(4,4'-bipyrazolyl)-ag(i) hexafluorophosphate
;
_space_group_crystal_system triclinic
_space_group_IT_number 2
_space_group_name_H-M_alt 'P -1'
_symmetry_space_group_name_Hall '-P 1'
_symmetry_space_group_name_H-M 'P -1'
_cell_angle_alpha 101.7940(19)
_cell_angle_beta 102.0196(31)
_cell_angle_gamma 105.0594(24)
_cell_formula_units_Z 2
_cell_length_a 5.28837(21)
_cell_length_b 9.70268(39)
_cell_length_c 11.65566(46)
_cell_measurement_temperature 298
_cell_volume 543.30(4)
_computing_cell_refinement 'TOPAS, Bruker AXS 2005, Karlsruhe, Germany'
_computing_publication_material 'TOPAS, Bruker AXS 2005, Karlsruhe, Germany'
_computing_structure_refinement 'TOPAS, Bruker AXS 2005, Karlsruhe, Germany'
_computing_structure_solution 'TOPAS, Bruker AXS 2005, Karlsruhe, Germany'
_diffrn_ambient_temperature 298
_diffrn_detector_type 'Lynxeye linear position sensitive detector'
_diffrn_measurement_device_type 'Bruker AXS D8 Advance'
_diffrn_radiation_monochromator 'Ni filter'
_diffrn_source_target Cu
_diffrn_source_type 'sealed x-ray tube'
_exptl_crystal_density_diffrn 0.86
_exptl_crystal_F_000 372
_pd_char_colour white
_pd_meas_2theta_range_inc 0.02
_pd_meas_2theta_range_max 105
_pd_meas_2theta_range_min 5
_pd_meas_number_of_points 5001
_pd_meas_scan_method step
_pd_proc_2theta_range_inc 0.02
_pd_proc_2theta_range_max 105
_pd_proc_2theta_range_min 9
_pd_proc_ls_background_function 'Chebychev polynomial'
_pd_proc_ls_pref_orient_corr
;
along [0, -1, 1] with the March-Dollase approach
;
_pd_proc_ls_profile_function 'fundamental parameters approach'
_pd_proc_ls_prof_R_factor 0.048
_pd_proc_ls_prof_wR_expected 0.008
_pd_proc_ls_prof_wR_factor 0.064
_pd_spec_mounting ' packed powder pellet'
_pd_spec_mount_mode reflection
_pd_spec_shape flat_sheet
_pd_spec_size_axial 18
_pd_spec_size_equat 18
_pd_spec_size_thick 0.1
_refine_ls_extinction_method none
_refine_ls_matrix_type fullcycle
_refine_ls_number_parameters 57
_refine_ls_number_restraints 0
_refine_ls_shift/su_max .01
_refine_ls_structure_factor_coef Inet
_refine_ls_weighting_details 'w = 1/[Y~i~]'
_refine_ls_weighting_scheme calc
_cod_data_source_file ic3011635_si_002_6.cif
_cod_data_source_block Compound5
_cod_depositor_comments
;
The following automatic conversions were performed:

'_refine_ls_weighting_scheme' value '1/[Y~i~]' was changed to 'calc'.
New tag '_refine_ls_weighting_details' was created. The value of the
new tag was set to 'w = 1/[Y~i~]'.

Automatic conversion script
Id: cif_fix_values 3143 2015-03-26 13:38:13Z robertas 
;
_cod_original_cell_volume 543.299(40)
_cod_original_formula_sum 'C6 H6 Ag1 F6 N4 P1'
_cod_database_code 4330363

loop_
_symmetry_equiv_pos_as_xyz
'-x, -y, -z'
'x, y, z'

loop_
_atom_site_label
_atom_site_type_symbol
_atom_site_symmetry_multiplicity
_atom_site_fract_x
_atom_site_fract_y
_atom_site_fract_z
_atom_site_occupancy
_atom_site_B_iso_or_equiv
Ag1 Ag 2 0.4930(16) 0.74233(82) 0.25268(78) 1 3.962(93)
C1a C 2 0.06409888 -0.02163839 -0.5480203 1 5.962(93)
C2a C 2 0.1967803 -0.1245087 -0.554792 1 5.962(93)
H2a H 2 0.2228855 -0.1810148 -0.4982857 1 5.962(93)
N1a N 2 0.2855287 -0.1322837 -0.6566595 1 5.962(93)
N2a N 2 0.2076969 -0.03421855 -0.7128453 1 5.962(93)
H2Na H 2 0.2427664 -0.01658103 -0.7861277 1 5.962(93)
C3a C 2 0.0708457 0.034164 -0.6457026 1 5.962(93)
H3a H 2 -0.0064629 0.1079553 -0.6638494 1 5.962(93)
C1b C 2 -0.06144571 -0.4813787 0.04972072 1 5.962(93)
C2b C 2 -0.1955004 -0.3795472 0.06285846 1 5.962(93)
H2b H 2 -0.2261625 -0.3199945 0.009381912 1 5.962(93)
N1b N 2 -0.2779531 -0.3779383 0.1659931 1 5.962(93)
N2b N 2 -0.194857 -0.4787754 0.216596 1 5.962(93)
H2Nb H 2 -0.2249908 -0.500706 0.2893642 1 5.962(93)
C3b C 2 -0.06104808 -0.5427051 0.1447357 1 5.962(93)
H3b H 2 0.01869807 -0.6171329 0.1584944 1 5.962(93)
P1 P 1 0.5 0.5 0.5 1 5.962(93)
F1 F 2 0.400433 0.3817641 0.5684428 1 5.962(93)
F2 F 2 0.7901298 0.5560993 0.5934814 1 5.962(93)
F3 F 2 0.5908362 0.385 0.4158646 1 5.962(93)
P2 P 1 -0.5 0 0 1 5.962(93)
F7 F 2 -0.7561824 -0.1093181 0.01786454 1 5.962(93)
F8 F 2 -0.3094769 -0.067154 0.07783781 1 5.962(93)
F9 F 2 -0.520289 -0.1178634 -0.1188448 1 5.962(93)

loop_
_atom_type_symbol
_atom_type_description
_atom_type_scat_source
C C 'International Tables for Crystallography (Vol. IV)'
H H 'International Tables for Crystallography (Vol. IV)'
Ag Ag 'International Tables for Crystallography (Vol. IV)'
F F 'International Tables for Crystallography (Vol. IV)'
N N 'International Tables for Crystallography (Vol. IV)'
P P 'International Tables for Crystallography (Vol. IV)'

loop_
_diffrn_radiation_type
_diffrn_radiation_wavelength
CuK\a~1~ 1.54056
CuK\a~2~ 1.54439
